data_7007084
loop_
_publ_author_name
'Demeshko, Serhiy'
'Leibeling, Guido'
'Dechert, Sebastian'
'Meyer, Franc'

_publ_section_title
;
 Targeted construction of azido-bridged Ni4 complexes with decisive
 effect of mu-1,3-azide torsion on the spin ground state.
;
_journal_issue 28
_journal_name_full 'Dalton transactions (Cambridge, England : 2003)'
_journal_page_first 3458
_journal_page_last 3465
_journal_paper_doi 10.1039/b517254c
_journal_year 2006
_chemical_formula_moiety 'C34 H70 N24 Ni4 2+, 2 (Cl O4 -), C3 H6 O, C5 H12'
_chemical_formula_sum 'C42 H88 Cl2 N24 Ni4 O9'
_chemical_formula_weight 1379.10
_chemical_name_systematic
;
?
;
_space_group_IT_number 15
_symmetry_cell_setting monoclinic
_symmetry_space_group_name_Hall '-C 2yc'
_symmetry_space_group_name_H-M 'C 1 2/c 1'
_atom_sites_solution_hydrogens geom
_atom_sites_solution_primary direct
_atom_sites_solution_secondary difmap
_audit_creation_method SHELXL-97
_cell_angle_alpha 90.00
_cell_angle_beta 91.575(6)
_cell_angle_gamma 90.00
_cell_formula_units_Z 4
_cell_length_a 25.875(2)
_cell_length_b 15.8835(8)
_cell_length_c 15.2957(12)
_cell_measurement_reflns_used 17877
_cell_measurement_temperature 133(2)
_cell_measurement_theta_max 24.75
_cell_measurement_theta_min 1.50
_cell_volume 6283.9(8)
_computing_cell_refinement 'X-AREA (Stoe & Cie, 2002)'
_computing_data_collection 'X-AREA (Stoe & Cie, 2002)'
_computing_data_reduction 'X-AREA (Stoe & Cie, 2002)'
_computing_molecular_graphics 'DIAMOND (Brandenburg, 2001)'
_computing_publication_material 'SHELXL-97 (Sheldrick, 1997)'
_computing_structure_refinement 'SHELXL-97 (Sheldrick, 1997)'
_computing_structure_solution 'SHELXS-97 (Sheldrick, 1990)'
_diffrn_ambient_temperature 133(2)
_diffrn_measured_fraction_theta_full 0.946
_diffrn_measured_fraction_theta_max 0.946
_diffrn_measurement_device_type 'Stoe IPDS II'
_diffrn_measurement_method \w
_diffrn_radiation_monochromator graphite
_diffrn_radiation_source 'fine-focus sealed tube'
_diffrn_radiation_type MoK\a
_diffrn_radiation_wavelength 0.71073
_diffrn_reflns_av_R_equivalents 0.0574
_diffrn_reflns_av_sigmaI/netI 0.0462
_diffrn_reflns_limit_h_max 29
_diffrn_reflns_limit_h_min -30
_diffrn_reflns_limit_k_max 18
_diffrn_reflns_limit_k_min -18
_diffrn_reflns_limit_l_max 17
_diffrn_reflns_limit_l_min -17
_diffrn_reflns_number 17877
_diffrn_reflns_theta_full 24.75
_diffrn_reflns_theta_max 24.75
_diffrn_reflns_theta_min 1.50
_diffrn_standards_decay_% 0
_diffrn_standards_number 0
_exptl_absorpt_coefficient_mu 1.333
_exptl_absorpt_correction_T_max 0.8534
_exptl_absorpt_correction_T_min 0.6827
_exptl_absorpt_correction_type numerical
_exptl_absorpt_process_details 'X-RED (Stoe & Cie, 2002)'
_exptl_crystal_colour 'dark green'
_exptl_crystal_density_diffrn 1.458
_exptl_crystal_density_method 'not measured'
_exptl_crystal_description block
_exptl_crystal_F_000 2904
_exptl_crystal_size_max 0.25
_exptl_crystal_size_mid 0.20
_exptl_crystal_size_min 0.18
_refine_diff_density_max 0.508
_refine_diff_density_min -0.480
_refine_diff_density_rms 0.066
_refine_ls_extinction_method none
_refine_ls_goodness_of_fit_ref 1.029
_refine_ls_hydrogen_treatment constr
_refine_ls_matrix_type full
_refine_ls_number_parameters 399
_refine_ls_number_reflns 5085
_refine_ls_number_restraints 14
_refine_ls_restrained_S_all 1.038
_refine_ls_R_factor_all 0.0641
_refine_ls_R_factor_gt 0.0430
_refine_ls_shift/su_max 0.002
_refine_ls_shift/su_mean 0.000
_refine_ls_structure_factor_coef Fsqd
_refine_ls_weighting_details 'calc w=1/[\s^2^(Fo^2^)+(0.0484P)^2^+8.7725P] where P=(Fo^2^+2Fc^2^)/3'
_refine_ls_weighting_scheme calc
_refine_ls_wR_factor_gt 0.0934
_refine_ls_wR_factor_ref 0.1011
_reflns_number_gt 3898
_reflns_number_total 5085
_reflns_threshold_expression >2sigma(I)
_cod_data_source_file b517254c.txt
_cod_data_source_block 4b
_cod_database_code 7007084

loop_
_symmetry_equiv_pos_as_xyz
'x, y, z'
'-x, y, -z+1/2'
'x+1/2, y+1/2, z'
'-x+1/2, y+1/2, -z+1/2'
'-x, -y, -z'
'x, -y, z-1/2'
'-x+1/2, -y+1/2, -z'
'x+1/2, -y+1/2, z-1/2'

loop_
_atom_site_label
_atom_site_type_symbol
_atom_site_fract_x
_atom_site_fract_y
_atom_site_fract_z
_atom_site_U_iso_or_equiv
_atom_site_adp_type
_atom_site_occupancy
_atom_site_symmetry_multiplicity
_atom_site_calc_flag
_atom_site_refinement_flags
_atom_site_disorder_assembly
_atom_site_disorder_group
Ni1 Ni 0.23070(2) 0.61816(3) 0.66721(3) 0.02736(14) Uani 1 1 d . . .
Ni2 Ni 0.35391(2) 0.65911(3) 0.56992(3) 0.02989(14) Uani 1 1 d . . .
Cl1A Cl 0.38458(8) 0.24184(14) 0.45942(11) 0.0368(5) Uani 0.760(6) 1 d PD A 1
O1A O 0.33246(19) 0.2160(3) 0.4797(3) 0.0456(13) Uani 0.760(6) 1 d PD A 1
O2A O 0.4091(4) 0.1778(6) 0.4096(7) 0.071(2) Uani 0.760(6) 1 d PD A 1
O3A O 0.3820(2) 0.3187(3) 0.4104(3) 0.0617(15) Uani 0.760(6) 1 d PD A 1
O4A O 0.4122(3) 0.2575(4) 0.5403(3) 0.0766(18) Uani 0.760(6) 1 d PD A 1
Cl1B Cl 0.4037(3) 0.2084(5) 0.4782(5) 0.052(2) Uani 0.240(6) 1 d PD A 2
O1B O 0.3487(6) 0.2144(13) 0.4539(11) 0.0456(13) Uani 0.240(6) 1 d PD A 2
O2B O 0.4311(11) 0.1854(19) 0.4009(14) 0.079(11) Uani 0.240(6) 1 d PD A 2
O3B O 0.4113(6) 0.1483(10) 0.5449(10) 0.072(5) Uani 0.240(6) 1 d PD A 2
O4B O 0.4205(10) 0.2870(11) 0.5081(13) 0.0766(18) Uani 0.240(6) 1 d PD A 2
N1 N 0.28425(13) 0.53562(19) 0.6473(2) 0.0318(8) Uani 1 1 d . . .
N2 N 0.33059(13) 0.55114(19) 0.6132(2) 0.0344(8) Uani 1 1 d . . .
N3 N 0.18544(13) 0.50595(18) 0.6538(2) 0.0313(8) Uani 1 1 d . . .
N4 N 0.22665(14) 0.62832(19) 0.8005(2) 0.0344(8) Uani 1 1 d . . .
N5 N 0.40002(14) 0.57432(19) 0.4933(2) 0.0387(8) Uani 1 1 d . . .
N6 N 0.41172(15) 0.6984(2) 0.6546(2) 0.0427(9) Uani 1 1 d . . .
N7 N 0.28486(13) 0.70743(18) 0.6220(2) 0.0321(8) Uani 1 1 d . . .
N8 N 0.27232(14) 0.78043(19) 0.6093(2) 0.0338(8) Uani 1 1 d . . .
N9 N 0.25983(16) 0.8489(2) 0.5973(3) 0.0482(10) Uani 1 1 d . . .
N10 N 0.16960(14) 0.6970(2) 0.6458(2) 0.0370(8) Uani 1 1 d . . .
N11 N 0.15355(12) 0.72003(18) 0.5771(2) 0.0275(7) Uani 1 1 d . . .
N12 N 0.13489(14) 0.7423(2) 0.5109(2) 0.0391(9) Uani 1 1 d . . .
O5 O 0.5000 0.5461(4) 0.2500 0.103(2) Uani 1 2 d S . .
C1 C 0.31269(17) 0.4146(2) 0.5925(3) 0.0378(10) Uani 1 1 d . . .
H1 H 0.3151 0.3582 0.5766 0.080 Uiso 1 1 calc R . .
C2 C 0.27248(16) 0.4539(2) 0.6350(3) 0.0324(9) Uani 1 1 d . . .
C3 C 0.34880(17) 0.4787(2) 0.5791(3) 0.0391(10) Uani 1 1 d . . .
C4 C 0.21994(15) 0.4302(2) 0.6652(3) 0.0322(9) Uani 1 1 d . . .
H4A H 0.2218 0.4134 0.7262 0.080 Uiso 1 1 calc R . .
H4B H 0.2063 0.3834 0.6309 0.080 Uiso 1 1 calc R . .
C5 C 0.16633(18) 0.5080(2) 0.5611(3) 0.0393(10) Uani 1 1 d . . .
H5A H 0.1952 0.5104 0.5231 0.080 Uiso 1 1 calc R . .
H5B H 0.1450 0.5567 0.5518 0.080 Uiso 1 1 calc R . .
H5C H 0.1465 0.4581 0.5487 0.080 Uiso 1 1 calc R . .
C6 C 0.14087(17) 0.5025(3) 0.7125(3) 0.0377(10) Uani 1 1 d . . .
H6A H 0.1248 0.4476 0.7071 0.080 Uiso 1 1 calc R . .
H6B H 0.1156 0.5442 0.6933 0.080 Uiso 1 1 calc R . .
C7 C 0.15487(19) 0.5183(2) 0.8087(3) 0.0414(10) Uani 1 1 d . . .
H7A H 0.1814 0.4784 0.8268 0.080 Uiso 1 1 calc R . .
H7B H 0.1246 0.5071 0.8429 0.080 Uiso 1 1 calc R . .
C8 C 0.17415(19) 0.6070(2) 0.8304(3) 0.0409(10) Uani 1 1 d . . .
H8A H 0.1499 0.6471 0.8047 0.080 Uiso 1 1 calc R . .
H8B H 0.1737 0.6143 0.8934 0.080 Uiso 1 1 calc R . .
C9 C 0.2659(2) 0.5763(3) 0.8467(3) 0.0460(12) Uani 1 1 d . . .
H9A H 0.2601 0.5181 0.8330 0.080 Uiso 1 1 calc R . .
H9B H 0.2635 0.5847 0.9086 0.080 Uiso 1 1 calc R . .
H9C H 0.2997 0.5924 0.8284 0.080 Uiso 1 1 calc R . .
C10 C 0.2375(2) 0.7178(2) 0.8241(3) 0.0480(12) Uani 1 1 d . . .
H10A H 0.2125 0.7536 0.7952 0.080 Uiso 1 1 calc R . .
H10B H 0.2716 0.7327 0.8060 0.080 Uiso 1 1 calc R . .
H10C H 0.2355 0.7247 0.8863 0.080 Uiso 1 1 calc R . .
C11 C 0.39941(18) 0.4888(2) 0.5359(3) 0.0462(12) Uani 1 1 d . . .
H11A H 0.4036 0.4452 0.4923 0.080 Uiso 1 1 calc R . .
H11B H 0.4275 0.4843 0.5789 0.080 Uiso 1 1 calc R . .
C12 C 0.3732(2) 0.5678(3) 0.4080(3) 0.0484(12) Uani 1 1 d . . .
H12A H 0.3385 0.5482 0.4158 0.080 Uiso 1 1 calc R . .
H12B H 0.3912 0.5288 0.3718 0.080 Uiso 1 1 calc R . .
H12C H 0.3722 0.6221 0.3804 0.080 Uiso 1 1 calc R . .
C13 C 0.45378(17) 0.6045(3) 0.4819(4) 0.0499(12) Uani 1 1 d . . .
H13A H 0.4529 0.6524 0.4426 0.080 Uiso 1 1 calc R . .
H13B H 0.4733 0.5603 0.4543 0.080 Uiso 1 1 calc R . .
C14 C 0.48199(19) 0.6300(3) 0.5659(4) 0.0560(14) Uani 1 1 d . . .
H14A H 0.5181 0.6390 0.5532 0.080 Uiso 1 1 calc R . .
H14B H 0.4804 0.5836 0.6068 0.080 Uiso 1 1 calc R . .
C15 C 0.46166(18) 0.7084(3) 0.6101(3) 0.0495(12) Uani 1 1 d . . .
H15A H 0.4875 0.7274 0.6528 0.080 Uiso 1 1 calc R . .
H15B H 0.4576 0.7524 0.5664 0.080 Uiso 1 1 calc R . .
C16 C 0.4171(2) 0.6381(3) 0.7287(3) 0.0595(15) Uani 1 1 d . . .
H16A H 0.4266 0.5837 0.7068 0.080 Uiso 1 1 calc R . .
H16B H 0.3848 0.6339 0.7578 0.080 Uiso 1 1 calc R . .
H16C H 0.4434 0.6577 0.7693 0.080 Uiso 1 1 calc R . .
C17 C 0.3973(2) 0.7815(3) 0.6906(3) 0.0550(13) Uani 1 1 d . . .
H17A H 0.3650 0.7769 0.7195 0.080 Uiso 1 1 calc R . .
H17B H 0.3941 0.8216 0.6438 0.080 Uiso 1 1 calc R . .
H17C H 0.4237 0.7999 0.7317 0.080 Uiso 1 1 calc R . .
C18 C 0.4529(3) 0.6708(4) 0.2253(4) 0.085(2) Uani 1 1 d . . .
H18A H 0.4577 0.6982 0.1702 0.080 Uiso 1 1 calc R . .
H18B H 0.4467 0.7124 0.2694 0.080 Uiso 1 1 calc R . .
H18C H 0.4237 0.6335 0.2204 0.080 Uiso 1 1 calc R . .
C19 C 0.5000 0.6218(5) 0.2500 0.068(2) Uani 1 2 d S . .
C20 C 0.5051(15) 0.0928(18) 0.6958(15) 0.257(16) Uiso 0.50 1 d PD B -3
H20A H 0.5055 0.1398 0.7352 0.080 Uiso 0.50 1 calc PR B -3
H20B H 0.5301 0.0518 0.7158 0.080 Uiso 0.50 1 calc PR B -3
H20C H 0.4714 0.0677 0.6940 0.080 Uiso 0.50 1 calc PR B -3
C21 C 0.5189(10) 0.1232(13) 0.6028(12) 0.150(8) Uiso 0.50 1 d PD B -3
H21A H 0.4968 0.1701 0.5857 0.080 Uiso 0.50 1 calc PR B -3
H21B H 0.5545 0.1422 0.6028 0.080 Uiso 0.50 1 calc PR B -3
C22 C 0.5121(11) 0.0578(16) 0.5443(15) 0.179(10) Uiso 0.50 1 d PD B -3
H22A H 0.4750 0.0494 0.5458 0.080 Uiso 0.50 1 calc PR B -3
H22B H 0.5265 0.0110 0.5775 0.080 Uiso 0.50 1 calc PR B -3
C23 C 0.5226(9) 0.0323(16) 0.4557(13) 0.158(8) Uiso 0.50 1 d PD B -3
H23A H 0.5477 -0.0118 0.4685 0.080 Uiso 0.50 1 calc PR B -3
H23B H 0.5436 0.0799 0.4387 0.080 Uiso 0.50 1 calc PR B -3
C24 C 0.5043(14) 0.003(2) 0.3653(17) 0.31(2) Uiso 0.50 1 d PD B -3
H24A H 0.5226 0.0337 0.3216 0.080 Uiso 0.50 1 calc PR B -3
H24B H 0.4679 0.0139 0.3580 0.080 Uiso 0.50 1 calc PR B -3
H24C H 0.5108 -0.0559 0.3592 0.080 Uiso 0.50 1 calc PR B -3

loop_
_atom_site_aniso_label
_atom_site_aniso_U_11
_atom_site_aniso_U_22
_atom_site_aniso_U_33
_atom_site_aniso_U_23
_atom_site_aniso_U_13
_atom_site_aniso_U_12
Ni1 0.0378(3) 0.0170(2) 0.0272(3) 0.00022(19) 0.0000(2) 0.0034(2)
Ni2 0.0339(3) 0.0184(2) 0.0372(3) 0.0019(2) -0.0025(2) 0.0021(2)
Cl1A 0.0475(11) 0.0291(10) 0.0338(8) -0.0033(7) -0.0005(7) -0.0084(8)
O1A 0.042(3) 0.049(2) 0.046(3) -0.003(2) 0.022(2) -0.012(2)
O2A 0.082(6) 0.051(4) 0.084(5) -0.021(4) 0.043(4) -0.002(3)
O3A 0.082(4) 0.039(2) 0.064(3) 0.017(2) 0.011(3) -0.011(2)
O4A 0.090(4) 0.085(5) 0.053(4) -0.004(3) -0.028(4) -0.013(3)
Cl1B 0.062(5) 0.033(3) 0.062(4) 0.006(3) 0.009(3) -0.013(3)
O1B 0.042(3) 0.049(2) 0.046(3) -0.003(2) 0.022(2) -0.012(2)
O2B 0.11(3) 0.091(17) 0.033(10) 0.007(9) 0.030(13) 0.005(17)
O3B 0.054(10) 0.083(12) 0.080(11) 0.041(9) 0.010(9) 0.003(8)
O4B 0.090(4) 0.085(5) 0.053(4) -0.004(3) -0.028(4) -0.013(3)
N1 0.037(2) 0.0217(16) 0.0368(18) 0.0021(13) 0.0006(16) 0.0006(13)
N2 0.037(2) 0.0193(15) 0.047(2) 0.0016(14) 0.0020(17) 0.0050(14)
N3 0.041(2) 0.0216(15) 0.0315(17) -0.0020(13) -0.0002(16) 0.0019(14)
N4 0.054(2) 0.0204(15) 0.0292(17) -0.0003(13) 0.0005(17) -0.0008(14)
N5 0.038(2) 0.0214(16) 0.057(2) 0.0024(15) 0.0065(18) 0.0022(14)
N6 0.044(2) 0.0356(19) 0.048(2) 0.0076(16) -0.0099(19) -0.0002(16)
N7 0.043(2) 0.0140(15) 0.0389(18) 0.0014(13) -0.0019(16) 0.0016(13)
N8 0.040(2) 0.0261(19) 0.0352(18) -0.0023(14) -0.0027(16) -0.0018(15)
N9 0.057(3) 0.0242(19) 0.063(3) 0.0049(17) 0.004(2) 0.0062(17)
N10 0.047(2) 0.0297(17) 0.0348(19) 0.0044(15) 0.0036(17) 0.0081(15)
N11 0.0286(18) 0.0182(15) 0.0359(19) 0.0024(13) 0.0042(16) 0.0026(12)
N12 0.043(2) 0.0302(18) 0.044(2) 0.0081(15) -0.0035(19) 0.0013(15)
O5 0.119(6) 0.058(4) 0.134(6) 0.000 0.026(5) 0.000
C1 0.044(3) 0.0168(18) 0.053(3) 0.0007(17) 0.005(2) 0.0026(16)
C2 0.042(2) 0.0228(18) 0.032(2) 0.0032(16) -0.0017(19) 0.0013(17)
C3 0.044(3) 0.0191(18) 0.055(3) 0.0034(18) 0.006(2) 0.0074(17)
C4 0.040(2) 0.0152(17) 0.041(2) 0.0000(15) 0.001(2) 0.0019(15)
C5 0.050(3) 0.028(2) 0.039(2) -0.0016(17) -0.006(2) -0.0006(18)
C6 0.040(3) 0.029(2) 0.045(2) 0.0001(17) 0.011(2) -0.0028(17)
C7 0.054(3) 0.027(2) 0.044(2) 0.0050(18) 0.012(2) -0.0001(19)
C8 0.062(3) 0.029(2) 0.032(2) -0.0011(17) 0.012(2) 0.0018(19)
C9 0.067(3) 0.037(2) 0.034(2) 0.0057(18) -0.012(2) -0.001(2)
C10 0.085(4) 0.024(2) 0.035(2) -0.0096(17) 0.000(2) -0.007(2)
C11 0.042(3) 0.022(2) 0.075(3) 0.004(2) 0.014(3) 0.0027(18)
C12 0.056(3) 0.036(2) 0.053(3) -0.010(2) 0.009(2) -0.001(2)
C13 0.035(3) 0.037(2) 0.079(3) 0.007(2) 0.013(3) 0.0015(19)
C14 0.035(3) 0.038(2) 0.095(4) 0.007(2) 0.003(3) 0.003(2)
C15 0.039(3) 0.038(2) 0.071(3) 0.008(2) -0.010(3) -0.004(2)
C16 0.059(3) 0.062(3) 0.056(3) 0.021(2) -0.025(3) -0.009(2)
C17 0.061(3) 0.048(3) 0.055(3) -0.013(2) -0.008(3) -0.010(2)
C18 0.111(6) 0.085(5) 0.058(4) 0.013(3) -0.005(4) -0.008(4)
C19 0.094(7) 0.061(5) 0.048(4) 0.000 0.009(5) 0.000

loop_
_atom_type_symbol
_atom_type_description
_atom_type_scat_dispersion_real
_atom_type_scat_dispersion_imag
_atom_type_scat_source
C C 0.0033 0.0016 'International Tables Vol C Tables 4.2.6.8 and 6.1.1.4'
H H 0.0000 0.0000 'International Tables Vol C Tables 4.2.6.8 and 6.1.1.4'
N N 0.0061 0.0033 'International Tables Vol C Tables 4.2.6.8 and 6.1.1.4'
O O 0.0106 0.0060 'International Tables Vol C Tables 4.2.6.8 and 6.1.1.4'
Cl Cl 0.1484 0.1585 'International Tables Vol C Tables 4.2.6.8 and 6.1.1.4'
Ni Ni 0.3393 1.1124 'International Tables Vol C Tables 4.2.6.8 and 6.1.1.4'

loop_
_geom_angle_atom_site_label_1
_geom_angle_atom_site_label_2
_geom_angle_atom_site_label_3
_geom_angle
_geom_angle_site_symmetry_1
_geom_angle_site_symmetry_3
_geom_angle_publ_flag
N1 Ni1 N10 161.12(14) . . ?
N1 Ni1 N4 105.40(14) . . ?
N10 Ni1 N4 92.92(14) . . ?
N1 Ni1 N7 85.38(13) . . ?
N10 Ni1 N7 93.05(13) . . ?
N4 Ni1 N7 108.88(13) . . ?
N1 Ni1 N3 79.23(13) . . ?
N10 Ni1 N3 94.38(14) . . ?
N4 Ni1 N3 96.78(13) . . ?
N7 Ni1 N3 152.84(13) . . ?
N2 Ni2 N12 160.87(14) . 7_566 ?
N2 Ni2 N6 106.35(14) . . ?
N12 Ni2 N6 92.09(14) 7_566 . ?
N2 Ni2 N7 85.32(13) . . ?
N12 Ni2 N7 94.92(14) 7_566 . ?
N6 Ni2 N7 105.10(14) . . ?
N2 Ni2 N5 79.41(14) . . ?
N12 Ni2 N5 93.47(14) 7_566 . ?
N6 Ni2 N5 97.36(15) . . ?
N7 Ni2 N5 155.68(13) . . ?
O2A Cl1A O3A 110.0(5) . . ?
O2A Cl1A O4A 111.4(6) . . ?
O3A Cl1A O4A 108.6(4) . . ?
O2A Cl1A O1A 110.0(4) . . ?
O3A Cl1A O1A 108.9(3) . . ?
O4A Cl1A O1A 108.0(4) . . ?
O4B Cl1B O3B 109.4(12) . . ?
O4B Cl1B O2B 109.9(15) . . ?
O3B Cl1B O2B 111.1(15) . . ?
O4B Cl1B O1B 108.5(14) . . ?
O3B Cl1B O1B 110.1(10) . . ?
O2B Cl1B O1B 107.8(14) . . ?
N2 N1 C2 108.9(3) . . ?
N2 N1 Ni1 125.9(2) . . ?
C2 N1 Ni1 121.0(3) . . ?
N1 N2 C3 108.5(3) . . ?
N1 N2 Ni2 125.7(2) . . ?
C3 N2 Ni2 120.3(3) . . ?
C6 N3 C5 109.5(3) . . ?
C6 N3 C4 111.7(3) . . ?
C5 N3 C4 107.9(3) . . ?
C6 N3 Ni1 113.9(2) . . ?
C5 N3 Ni1 103.9(2) . . ?
C4 N3 Ni1 109.5(2) . . ?
C9 N4 C8 110.5(3) . . ?
C9 N4 C10 107.2(3) . . ?
C8 N4 C10 108.1(3) . . ?
C9 N4 Ni1 112.3(3) . . ?
C8 N4 Ni1 111.1(2) . . ?
C10 N4 Ni1 107.5(2) . . ?
C12 N5 C13 109.9(4) . . ?
C12 N5 C11 108.1(3) . . ?
C13 N5 C11 111.2(3) . . ?
C12 N5 Ni2 105.8(3) . . ?
C13 N5 Ni2 113.2(3) . . ?
C11 N5 Ni2 108.3(3) . . ?
C17 N6 C15 107.7(4) . . ?
C17 N6 C16 108.1(4) . . ?
C15 N6 C16 110.8(4) . . ?
C17 N6 Ni2 108.6(3) . . ?
C15 N6 Ni2 111.8(3) . . ?
C16 N6 Ni2 109.7(3) . . ?
N8 N7 Ni2 120.6(3) . . ?
N8 N7 Ni1 120.8(3) . . ?
Ni2 N7 Ni1 116.83(13) . . ?
N9 N8 N7 179.1(4) . . ?
N11 N10 Ni1 126.0(3) . . ?
N12 N11 N10 176.2(4) . . ?
N11 N12 Ni2 134.8(3) . 7_566 ?
C2 C1 C3 104.6(3) . . ?
N1 C2 C1 109.2(4) . . ?
N1 C2 C4 113.8(3) . . ?
C1 C2 C4 136.9(3) . . ?
N2 C3 C1 108.7(4) . . ?
N2 C3 C11 113.5(4) . . ?
C1 C3 C11 137.7(4) . . ?
C2 C4 N3 107.7(3) . . ?
N3 C6 C7 114.2(4) . . ?
C6 C7 C8 115.4(3) . . ?
N4 C8 C7 116.0(3) . . ?
C3 C11 N5 107.9(3) . . ?
N5 C13 C14 114.7(4) . . ?
C13 C14 C15 115.6(4) . . ?
N6 C15 C14 115.6(4) . . ?
O5 C19 C18 121.6(4) . . ?
O5 C19 C18 121.6(4) . 2_655 ?
C18 C19 C18 116.8(8) . 2_655 ?
C22 C21 C20 109(2) . . ?
C21 C22 C23 143(3) . . ?
C22 C23 C24 151(3) . . ?

loop_
_geom_bond_atom_site_label_1
_geom_bond_atom_site_label_2
_geom_bond_distance
_geom_bond_site_symmetry_2
_geom_bond_publ_flag
Ni1 N1 1.938(3) . ?
Ni1 N10 2.036(3) . ?
Ni1 N4 2.051(3) . ?
Ni1 N7 2.123(3) . ?
Ni1 N3 2.139(3) . ?
Ni2 N2 1.941(3) . ?
Ni2 N12 2.021(3) 7_566 ?
Ni2 N6 2.049(4) . ?
Ni2 N7 2.120(4) . ?
Ni2 N5 2.165(4) . ?
Ni1 Ni2 3.6141(8) . ?
Ni1 Ni1 6.707(1) 7_566 ?
Ni1 Ni2 5.4797(7) 7_566 ?
Ni2 Ni2 6.418(1) 7_566 ?
Cl1A O2A 1.430(7) . ?
Cl1A O3A 1.433(5) . ?
Cl1A O4A 1.433(5) . ?
Cl1A O1A 1.451(5) . ?
Cl1B O4B 1.395(14) . ?
Cl1B O3B 1.407(13) . ?
Cl1B O2B 1.441(15) . ?
Cl1B O1B 1.463(14) . ?
N1 N2 1.343(5) . ?
N1 C2 1.345(5) . ?
N2 C3 1.353(5) . ?
N3 C6 1.482(6) . ?
N3 C5 1.489(5) . ?
N3 C4 1.505(5) . ?
N4 C9 1.474(5) . ?
N4 C8 1.484(6) . ?
N4 C10 1.491(5) . ?
N5 C12 1.465(6) . ?
N5 C13 1.486(6) . ?
N5 C11 1.507(5) . ?
N6 C17 1.482(6) . ?
N6 C15 1.486(6) . ?
N6 C16 1.487(6) . ?
N7 N8 1.218(4) . ?
N8 N9 1.148(4) . ?
N10 N11 1.177(4) . ?
N11 N12 1.165(4) . ?
N12 Ni2 2.021(3) 7_566 ?
O5 C19 1.202(10) . ?
C1 C2 1.390(6) . ?
C1 C3 1.402(6) . ?
C2 C4 1.496(6) . ?
C3 C11 1.491(6) . ?
C6 C7 1.526(6) . ?
C7 C8 1.528(6) . ?
C13 C14 1.515(7) . ?
C14 C15 1.518(7) . ?
C18 C19 1.488(8) . ?
C19 C18 1.488(8) 2_655 ?
C20 C21 1.553(17) . ?
C21 C22 1.381(16) . ?
C22 C23 1.447(17) . ?
C23 C24 1.521(18) . ?

loop_
_geom_torsion_atom_site_label_1
_geom_torsion_atom_site_label_2
_geom_torsion_atom_site_label_3
_geom_torsion_atom_site_label_4
_geom_torsion
_geom_torsion_site_symmetry_1
_geom_torsion_site_symmetry_2
_geom_torsion_site_symmetry_3
_geom_torsion_site_symmetry_4
_geom_torsion_publ_flag
Ni1 N10 N12 Ni2 -91.4(3) . . . 7_566 ?
